data_1559523
loop_
_publ_author_name
'Maity, Dilip Kumar'
'Paul, Rakesh Kumar'
'Desiraju, Gautam R.'

_publ_section_title
;
 Drug-Drug Binary Solids of Nitrofurantoin and Trimethoprim: Crystal
 Engineering and Pharmaceutical Properties.
;
_journal_name_full 'Molecular pharmaceutics'
_journal_paper_doi 10.1021/acs.molpharmaceut.0c00090
_journal_year 2020
_chemical_formula_moiety 'C14 H18 N4 O3, C8 H6 N4 O5, C2 N, C2 H3 N'
_chemical_formula_sum 'C26 H27 N10 O8'
_chemical_formula_weight 607.57
_space_group_crystal_system triclinic
_space_group_IT_number 2
_space_group_name_Hall '-P 1'
_space_group_name_H-M_alt 'P -1'
_atom_sites_solution_hydrogens mixed
_audit_creation_method SHELXL-2017/1
_cell_angle_alpha 104.540(7)
_cell_angle_beta 90.368(6)
_cell_angle_gamma 111.782(8)
_cell_formula_units_Z 2
_cell_length_a 8.8415(18)
_cell_length_b 11.500(2)
_cell_length_c 16.199(3)
_cell_measurement_reflns_used 250
_cell_measurement_temperature 140(2)
_cell_measurement_theta_max 25.0
_cell_measurement_theta_min 3.4
_cell_volume 1471.4(5)
_computing_structure_refinement 'SHELXL-2017/1 (Sheldrick, 2017)'
_diffrn_ambient_temperature 140(2)
_diffrn_measured_fraction_theta_full 0.997
_diffrn_measured_fraction_theta_max 0.997
_diffrn_measurement_device_type CCD
_diffrn_radiation_type MoK\a
_diffrn_radiation_wavelength 0.71073
_diffrn_reflns_av_R_equivalents 0.0669
_diffrn_reflns_av_unetI/netI 0.0780
_diffrn_reflns_Laue_measured_fraction_full 0.997
_diffrn_reflns_Laue_measured_fraction_max 0.997
_diffrn_reflns_limit_h_max 10
_diffrn_reflns_limit_h_min -10
_diffrn_reflns_limit_k_max 13
_diffrn_reflns_limit_k_min -13
_diffrn_reflns_limit_l_max 19
_diffrn_reflns_limit_l_min -19
_diffrn_reflns_number 12110
_diffrn_reflns_point_group_measured_fraction_full 0.997
_diffrn_reflns_point_group_measured_fraction_max 0.997
_diffrn_reflns_theta_full 25.000
_diffrn_reflns_theta_max 25.000
_diffrn_reflns_theta_min 3.409
_diffrn_source 'fine-focus sealed tube'
_exptl_absorpt_coefficient_mu 0.105
_exptl_crystal_colour Yellow
_exptl_crystal_density_diffrn 1.371
_exptl_crystal_description Block
_exptl_crystal_F_000 634
_exptl_crystal_size_max 0.462
_exptl_crystal_size_mid 0.376
_exptl_crystal_size_min 0.289
_refine_diff_density_max 0.477
_refine_diff_density_min -0.466
_refine_diff_density_rms 0.063
_refine_ls_extinction_method none
_refine_ls_goodness_of_fit_ref 1.029
_refine_ls_hydrogen_treatment mixed
_refine_ls_matrix_type full
_refine_ls_number_parameters 415
_refine_ls_number_reflns 5178
_refine_ls_number_restraints 0
_refine_ls_restrained_S_all 1.029
_refine_ls_R_factor_all 0.1229
_refine_ls_R_factor_gt 0.0751
_refine_ls_shift/su_max 0.000
_refine_ls_shift/su_mean 0.000
_refine_ls_structure_factor_coef Fsqd
_refine_ls_weighting_details 'w=1/[\s^2^(Fo^2^)+(0.0926P)^2^+1.5279P] where P=(Fo^2^+2Fc^2^)/3'
_refine_ls_weighting_scheme calc
_refine_ls_wR_factor_gt 0.1876
_refine_ls_wR_factor_ref 0.2153
_reflns_Friedel_coverage 0.000
_reflns_number_gt 3198
_reflns_number_total 5178
_reflns_threshold_expression 'I > 2\s(I)'
_cod_data_source_file mp0c00090_si_002.cif
_cod_data_source_block DM6
_cod_database_code 1559523
_shelx_shelxl_version_number 2017/1
_shelx_space_group_comment
;
The symmetry employed for this shelxl refinement is uniquely defined
by the following loop, which should always be used as a source of
symmetry information in preference to the above space-group names.
They are only intended as comments.
;
_shelx_estimated_absorpt_t_min 0.9025
_shelx_estimated_absorpt_t_max 0.9895

loop_
_space_group_symop_operation_xyz
'x, y, z'
'-x, -y, -z'

loop_
_atom_site_label
_atom_site_type_symbol
_atom_site_fract_x
_atom_site_fract_y
_atom_site_fract_z
_atom_site_U_iso_or_equiv
_atom_site_adp_type
_atom_site_occupancy
_atom_site_site_symmetry_order
_atom_site_calc_flag
_atom_site_refinement_flags_posn
_atom_site_refinement_flags_adp
_atom_site_refinement_flags_occupancy
_atom_site_disorder_assembly
_atom_site_disorder_group
N9 N 1.8542(6) 1.6949(5) 0.7469(3) 0.0696(13) Uani 1 1 d . . . . .
C23 C 1.9783(10) 1.9388(7) 0.8255(6) 0.137(4) Uani 1 1 d . . . . .
H23A H 2.078192 1.981544 0.803341 0.206 Uiso 1 1 calc R U . . .
H23B H 2.000588 1.948581 0.885496 0.206 Uiso 1 1 calc R U . . .
H23C H 1.901227 1.977055 0.817941 0.206 Uiso 1 1 calc R U . . .
C24 C 1.9095(7) 1.8003(6) 0.7795(4) 0.0647(16) Uani 1 1 d . . . . .
O6 O 0.0591(3) 0.5443(2) 0.37556(16) 0.0319(7) Uani 1 1 d . . . . .
N5 N 0.8010(4) 1.0209(3) 0.5586(2) 0.0312(8) Uani 1 1 d . . . . .
O4 O 0.7366(3) 1.0170(3) 0.41876(17) 0.0360(7) Uani 1 1 d . . . . .
N1 N 1.1058(4) 1.2223(3) 0.58296(19) 0.0285(7) Uani 1 1 d . . . . .
N6 N 0.5634(4) 0.8746(3) 0.48892(19) 0.0309(8) Uani 1 1 d . . . . .
N2 N 1.3099(4) 1.3848(3) 0.5323(2) 0.0299(8) Uani 1 1 d . . . . .
O7 O -0.2859(4) 0.3472(3) 0.2330(2) 0.0542(9) Uani 1 1 d . . . . .
C2 C 1.3508(4) 1.3698(4) 0.6762(2) 0.0263(8) Uani 1 1 d . . . . .
N7 N 0.4429(4) 0.8119(3) 0.4225(2) 0.0293(7) Uani 1 1 d . . . . .
C22 C -0.0451(5) 0.4996(4) 0.3032(3) 0.0312(9) Uani 1 1 d . . . . .
C3 C 1.2030(5) 1.2675(4) 0.6583(2) 0.0278(9) Uani 1 1 d . . . . .
H3 H 1.166278 1.225689 0.700798 0.033 Uiso 1 1 calc R U . . .
C5 C 1.4020(4) 1.4269(4) 0.6081(2) 0.0278(9) Uani 1 1 d . . . . .
O1 O 1.3890(4) 1.0423(3) 0.86651(19) 0.0458(8) Uani 1 1 d . . . . .
N4 N 1.5483(4) 1.5260(3) 0.6166(2) 0.0360(8) Uani 1 1 d . . . . .
H4A H 1.578683 1.559251 0.574532 0.043 Uiso 1 1 calc R U . . .
H4B H 1.611312 1.556027 0.664089 0.043 Uiso 1 1 calc R U . . .
O2 O 1.2770(4) 1.1408(3) 1.00841(18) 0.0506(9) Uani 1 1 d . . . . .
C1 C 1.4582(5) 1.4235(4) 0.7604(2) 0.0313(9) Uani 1 1 d . . . . .
H1A H 1.567864 1.429213 0.748756 0.038 Uiso 1 1 calc R U . . .
H1B H 1.464716 1.511279 0.785863 0.038 Uiso 1 1 calc R U . . .
N8 N -0.1886(4) 0.3869(3) 0.2988(2) 0.0425(9) Uani 1 1 d . . . . .
C4 C 1.1637(5) 1.2851(4) 0.5239(2) 0.0292(9) Uani 1 1 d . . . . .
N3 N 1.0710(4) 1.2436(3) 0.4479(2) 0.0410(9) Uani 1 1 d . . . . .
H3A H 0.978263 1.178797 0.438909 0.049 Uiso 1 1 calc R U . . .
H3B H 1.104691 1.281890 0.408338 0.049 Uiso 1 1 calc R U . . .
C18 C 0.3156(5) 0.7190(4) 0.4341(3) 0.0312(9) Uani 1 1 d . . . . .
C6 C 1.4040(4) 1.3470(4) 0.8251(2) 0.0295(9) Uani 1 1 d . . . . .
C7 C 1.3453(4) 1.3969(4) 0.8992(2) 0.0314(9) Uani 1 1 d . . . . .
H7 H 1.333095 1.475843 0.907644 0.038 Uiso 1 1 calc R U . . .
C19 C 0.1856(5) 0.6517(4) 0.3640(3) 0.0316(9) Uani 1 1 d . . . . .
C15 C 0.7050(4) 0.9757(3) 0.4810(2) 0.0282(9) Uani 1 1 d . . . . .
O3 O 1.2484(4) 1.3709(4) 1.03689(18) 0.0539(9) Uani 1 1 d . . . . .
C10 C 1.3777(5) 1.1592(4) 0.8730(3) 0.0340(10) Uani 1 1 d . . . . .
C8 C 1.3046(5) 1.3288(4) 0.9608(2) 0.0373(10) Uani 1 1 d . . . . .
O5 O 0.7789(4) 0.9858(3) 0.69206(18) 0.0474(8) Uani 1 1 d . . . . .
C21 C 0.0065(5) 0.5697(4) 0.2472(3) 0.0361(10) Uani 1 1 d . . . . .
H21 H -0.045988 0.555118 0.193430 0.043 Uiso 1 1 calc R U . . .
C9 C 1.3219(5) 1.2110(4) 0.9487(2) 0.0355(10) Uani 1 1 d . . . . .
C11 C 1.4187(5) 1.2280(4) 0.8116(2) 0.0300(9) Uani 1 1 d . . . . .
H11 H 1.456010 1.194044 0.761343 0.036 Uiso 1 1 calc R U . . .
O8 O -0.2102(4) 0.3366(3) 0.3584(2) 0.0580(9) Uani 1 1 d . . . . .
C16 C 0.7249(5) 0.9593(4) 0.6176(3) 0.0353(10) Uani 1 1 d . . . . .
C20 C 0.1580(5) 0.6712(4) 0.2866(3) 0.0343(10) Uani 1 1 d . . . . .
H20 H 0.224620 0.737306 0.264201 0.041 Uiso 1 1 calc R U . . .
C17 C 0.5617(5) 0.8564(4) 0.5745(2) 0.0323(9) Uani 1 1 d . . . . .
H17A H 0.555040 0.769872 0.573231 0.039 Uiso 1 1 calc R U . . .
H17B H 0.471473 0.871513 0.602594 0.039 Uiso 1 1 calc R U . . .
C14 C 1.2235(6) 1.4888(5) 1.0510(3) 0.0595(15) Uani 1 1 d . . . . .
H14A H 1.184436 1.507815 1.105904 0.089 Uiso 1 1 calc R U . . .
H14B H 1.325153 1.558242 1.049693 0.089 Uiso 1 1 calc R U . . .
H14C H 1.144056 1.480280 1.006818 0.089 Uiso 1 1 calc R U . . .
C12 C 1.4427(7) 0.9873(5) 0.7882(3) 0.0600(14) Uani 1 1 d . . . . .
H12A H 1.446696 0.905520 0.789735 0.090 Uiso 1 1 calc R U . . .
H12B H 1.367466 0.973682 0.740438 0.090 Uiso 1 1 calc R U . . .
H12C H 1.549904 1.045743 0.782126 0.090 Uiso 1 1 calc R U . . .
C13 C 1.4092(7) 1.1730(7) 1.0718(4) 0.082(2) Uani 1 1 d . . . . .
H13A H 1.372432 1.121933 1.111825 0.124 Uiso 1 1 calc R U . . .
H13B H 1.497239 1.154927 1.044654 0.124 Uiso 1 1 calc R U . . .
H13C H 1.446913 1.263747 1.101781 0.124 Uiso 1 1 calc R U . . .
N10 N 0.8515(8) 1.2485(7) 0.8984(4) 0.104(2) Uani 1 1 d . . . . .
C25A C 0.8698(17) 1.1917(13) 1.0403(9) 0.052(3) Uani 0.5 1 d . . P . .
C26 C 0.8474(7) 1.2242(6) 0.9607(4) 0.0697(16) Uani 1 1 d . . . . .
C25B C 0.838(3) 1.257(5) 1.0416(16) 0.36(3) Uani 0.5 1 d . . P . .
H18 H 0.297(5) 0.684(4) 0.486(3) 0.034(11) Uiso 1 1 d . . . . .
H5 H 0.898(7) 1.087(5) 0.566(3) 0.064(16) Uiso 1 1 d . . . . .

loop_
_atom_site_aniso_label
_atom_site_aniso_U_11
_atom_site_aniso_U_22
_atom_site_aniso_U_33
_atom_site_aniso_U_23
_atom_site_aniso_U_13
_atom_site_aniso_U_12
N9 0.071(3) 0.074(3) 0.053(3) 0.002(3) -0.008(3) 0.026(3)
C23 0.107(6) 0.080(5) 0.176(9) 0.016(5) -0.085(6) -0.004(5)
C24 0.053(3) 0.065(4) 0.054(3) 0.011(3) -0.021(3) 0.002(3)
O6 0.0257(14) 0.0276(14) 0.0337(15) 0.0035(12) 0.0003(12) 0.0036(12)
N5 0.0259(18) 0.0272(18) 0.0341(19) 0.0057(15) 0.0020(16) 0.0048(15)
O4 0.0319(15) 0.0349(16) 0.0366(16) 0.0114(13) 0.0041(13) 0.0068(13)
N1 0.0250(17) 0.0294(18) 0.0294(18) 0.0075(14) 0.0022(15) 0.0091(14)
N6 0.0263(17) 0.0325(18) 0.0287(18) 0.0064(14) 0.0004(15) 0.0067(15)
N2 0.0259(17) 0.0312(18) 0.0291(18) 0.0104(14) 0.0023(14) 0.0056(14)
O7 0.0411(18) 0.0392(18) 0.063(2) 0.0016(16) -0.0214(17) 0.0031(15)
C2 0.0230(19) 0.027(2) 0.028(2) 0.0063(16) 0.0024(16) 0.0097(17)
N7 0.0228(17) 0.0289(18) 0.0326(18) 0.0015(14) 0.0023(14) 0.0101(14)
C22 0.024(2) 0.027(2) 0.035(2) 0.0014(18) -0.0006(18) 0.0054(17)
C3 0.032(2) 0.028(2) 0.027(2) 0.0068(16) 0.0072(17) 0.0144(18)
C5 0.0226(19) 0.026(2) 0.035(2) 0.0073(17) 0.0042(17) 0.0093(17)
O1 0.057(2) 0.0397(18) 0.0442(18) 0.0166(14) 0.0049(15) 0.0187(15)
N4 0.0303(19) 0.0361(19) 0.0321(18) 0.0142(15) -0.0025(15) -0.0007(16)
O2 0.0455(18) 0.066(2) 0.0324(16) 0.0255(15) 0.0036(15) 0.0044(16)
C1 0.029(2) 0.030(2) 0.030(2) 0.0063(17) 0.0006(17) 0.0064(17)
N8 0.031(2) 0.036(2) 0.048(2) -0.0002(18) -0.0019(19) 0.0062(17)
C4 0.026(2) 0.032(2) 0.030(2) 0.0086(17) 0.0051(17) 0.0124(18)
N3 0.035(2) 0.043(2) 0.0299(19) 0.0121(16) -0.0058(16) -0.0024(16)
C18 0.029(2) 0.032(2) 0.033(2) 0.0069(18) 0.0065(19) 0.0137(19)
C6 0.0220(19) 0.033(2) 0.026(2) 0.0048(17) -0.0011(16) 0.0050(17)
C7 0.024(2) 0.034(2) 0.031(2) 0.0010(18) -0.0005(17) 0.0116(17)
C19 0.025(2) 0.031(2) 0.037(2) 0.0068(18) 0.0110(18) 0.0097(17)
C15 0.023(2) 0.023(2) 0.034(2) 0.0026(17) 0.0048(17) 0.0073(16)
O3 0.0442(19) 0.080(2) 0.0322(17) 0.0041(16) 0.0150(15) 0.0246(18)
C10 0.027(2) 0.033(2) 0.036(2) 0.0113(18) -0.0019(18) 0.0038(18)
C8 0.025(2) 0.051(3) 0.027(2) 0.0029(19) 0.0041(18) 0.0095(19)
O5 0.0381(17) 0.059(2) 0.0355(18) 0.0119(15) -0.0017(15) 0.0084(15)
C21 0.031(2) 0.043(2) 0.032(2) 0.0027(19) 0.0001(19) 0.017(2)
C9 0.026(2) 0.047(3) 0.028(2) 0.0157(19) 0.0052(18) 0.0041(19)
C11 0.029(2) 0.034(2) 0.0225(19) 0.0039(17) 0.0036(17) 0.0104(18)
O8 0.050(2) 0.051(2) 0.058(2) 0.0225(17) 0.0059(17) -0.0020(16)
C16 0.034(2) 0.036(2) 0.033(2) 0.0002(19) 0.0005(19) 0.0156(19)
C20 0.031(2) 0.036(2) 0.036(2) 0.0087(18) 0.0071(19) 0.0130(19)
C17 0.025(2) 0.034(2) 0.036(2) 0.0104(18) 0.0067(18) 0.0085(17)
C14 0.039(3) 0.091(4) 0.037(3) -0.014(3) 0.004(2) 0.033(3)
C12 0.096(4) 0.039(3) 0.052(3) 0.010(2) 0.009(3) 0.036(3)
C13 0.064(4) 0.115(5) 0.062(4) 0.055(4) -0.008(3) 0.007(4)
N10 0.116(5) 0.134(5) 0.068(4) 0.041(4) 0.004(3) 0.047(4)
C25A 0.061(7) 0.061(7) 0.067(8) 0.060(7) 0.023(6) 0.033(6)
C26 0.055(3) 0.073(4) 0.077(4) 0.038(3) 0.001(3) 0.008(3)
C25B 0.105(19) 0.57(6) 0.074(16) -0.05(3) 0.036(14) -0.16(3)

loop_
_atom_type_symbol
_atom_type_description
_atom_type_scat_dispersion_real
_atom_type_scat_dispersion_imag
_atom_type_scat_source
C C 0.0033 0.0016 'International Tables Vol C Tables 4.2.6.8 and 6.1.1.4'
H H 0.0000 0.0000 'International Tables Vol C Tables 4.2.6.8 and 6.1.1.4'
N N 0.0061 0.0033 'International Tables Vol C Tables 4.2.6.8 and 6.1.1.4'
O O 0.0106 0.0060 'International Tables Vol C Tables 4.2.6.8 and 6.1.1.4'

loop_
_geom_angle_atom_site_label_1
_geom_angle_atom_site_label_2
_geom_angle_atom_site_label_3
_geom_angle
_geom_angle_site_symmetry_1
_geom_angle_site_symmetry_3
_geom_angle_publ_flag
N9 C24 C23 177.6(7) . . ?
C22 O6 C19 104.4(3) . . ?
C16 N5 C15 112.3(3) . . ?
C4 N1 C3 115.5(3) . . ?
N7 N6 C15 120.0(3) . . ?
N7 N6 C17 127.8(3) . . ?
C15 N6 C17 112.1(3) . . ?
C5 N2 C4 116.8(3) . . ?
C3 C2 C5 114.9(3) . . ?
C3 C2 C1 125.4(3) . . ?
C5 C2 C1 119.7(3) . . ?
C18 N7 N6 116.7(3) . . ?
C21 C22 O6 113.2(3) . . ?
C21 C22 N8 131.0(4) . . ?
O6 C22 N8 115.8(4) . . ?
N1 C3 C2 124.7(3) . . ?
N2 C5 N4 116.9(3) . . ?
N2 C5 C2 122.3(3) . . ?
N4 C5 C2 120.8(3) . . ?
C10 O1 C12 115.7(3) . . ?
C9 O2 C13 112.4(4) . . ?
C6 C1 C2 115.9(3) . . ?
O8 N8 O7 124.3(4) . . ?
O8 N8 C22 119.9(4) . . ?
O7 N8 C22 115.8(4) . . ?
N1 C4 N3 117.6(3) . . ?
N1 C4 N2 125.8(3) . . ?
N3 C4 N2 116.6(3) . . ?
N7 C18 C19 117.2(4) . . ?
C11 C6 C7 120.1(4) . . ?
C11 C6 C1 119.4(3) . . ?
C7 C6 C1 120.5(4) . . ?
C8 C7 C6 119.9(4) . . ?
C20 C19 O6 110.7(3) . . ?
C20 C19 C18 133.9(4) . . ?
O6 C19 C18 115.4(3) . . ?
O4 C15 N5 126.9(3) . . ?
O4 C15 N6 126.8(4) . . ?
N5 C15 N6 106.4(3) . . ?
C8 O3 C14 117.2(4) . . ?
O1 C10 C11 124.9(4) . . ?
O1 C10 C9 115.4(3) . . ?
C11 C10 C9 119.6(4) . . ?
O3 C8 C9 115.1(4) . . ?
O3 C8 C7 124.4(4) . . ?
C9 C8 C7 120.5(4) . . ?
C22 C21 C20 105.8(4) . . ?
O2 C9 C8 120.9(4) . . ?
O2 C9 C10 119.5(4) . . ?
C8 C9 C10 119.6(4) . . ?
C6 C11 C10 120.2(4) . . ?
O5 C16 N5 125.4(4) . . ?
O5 C16 C17 126.7(4) . . ?
N5 C16 C17 107.9(3) . . ?
C19 C20 C21 105.8(4) . . ?
N6 C17 C16 101.3(3) . . ?
C25B C25A C26 60(2) . . ?
N10 C26 C25B 149(3) . . ?
N10 C26 C25A 170.1(9) . . ?
C25B C26 C25A 37(3) . . ?
C25A C25B C26 83(3) . . ?

loop_
_geom_bond_atom_site_label_1
_geom_bond_atom_site_label_2
_geom_bond_distance
_geom_bond_site_symmetry_2
_geom_bond_publ_flag
N9 C24 1.106(7) . ?
C23 C24 1.463(9) . ?
O6 C22 1.348(5) . ?
O6 C19 1.380(4) . ?
N5 C16 1.365(5) . ?
N5 C15 1.379(5) . ?
O4 C15 1.211(4) . ?
N1 C4 1.333(5) . ?
N1 C3 1.354(5) . ?
N6 N7 1.356(4) . ?
N6 C15 1.389(5) . ?
N6 C17 1.452(5) . ?
N2 C5 1.342(5) . ?
N2 C4 1.350(5) . ?
O7 N8 1.239(4) . ?
C2 C3 1.364(5) . ?
C2 C5 1.415(5) . ?
C2 C1 1.505(5) . ?
N7 C18 1.287(5) . ?
C22 C21 1.335(6) . ?
C22 N8 1.423(5) . ?
C5 N4 1.348(5) . ?
O1 C10 1.363(5) . ?
O1 C12 1.436(5) . ?
O2 C9 1.380(5) . ?
O2 C13 1.425(6) . ?
C1 C6 1.503(5) . ?
N8 O8 1.227(5) . ?
C4 N3 1.348(5) . ?
C18 C19 1.447(6) . ?
C6 C11 1.385(5) . ?
C6 C7 1.387(5) . ?
C7 C8 1.387(6) . ?
C19 C20 1.364(6) . ?
O3 C8 1.374(5) . ?
O3 C14 1.417(6) . ?
C10 C11 1.390(5) . ?
C10 C9 1.401(6) . ?
C8 C9 1.385(6) . ?
O5 C16 1.214(5) . ?
C21 C20 1.421(6) . ?
C16 C17 1.509(6) . ?
N10 C26 1.111(7) . ?
C25A C25B 0.88(6) . ?
C25A C26 1.461(13) . ?
C26 C25B 1.28(2) . ?
